data_2102368
loop_
_publ_author_name
'Marsh, Richard E.'

_publ_section_title
;
 Space group <i>Cc</i>: an update
;
_journal_issue 2
_journal_name_full 'Acta Crystallographica Section B'
_journal_page_first 252
_journal_page_last 253
_journal_paper_doi 10.1107/S0108768104003878
_journal_volume 60
_journal_year 2004
_chemical_formula_moiety '3(C H4 N2 O), Li2, S O4'
_chemical_formula_sum 'C3 H12 Li2 N6 O7 S'
_space_group_crystal_system monoclinic
_space_group_IT_number 15
_symmetry_space_group_name_H-M 'C 1 2/c 1'
_audit_creation_method CRYM
_cell_angle_alpha 90
_cell_angle_beta 112.30
_cell_angle_gamma 90
_cell_formula_units_Z 4
_cell_length_a 17.3260
_cell_length_b 9.2600
_cell_length_c 7.9590
_cell_volume 1181.430
_cod_data_source_file bk0142.cif
_cod_data_source_block LISUUR
_cod_depositor_comments
;
 Adding the _cell_formula_units_Z data item.

 Antanas Vaitkus,
 2017-08-05

  Added moiety chemical formula from Marsh (2004) paper.
  The summary chemical formula is calculated from moiety formula using
  AdHocParser
  (svn://www.crystallography.net/cod-tools/trunk/Formulae/AdHocParser.yp,
  revision 1441.)

  Andrius Merkys
  2013-11-11
;
_cod_original_sg_symbol_H-M C2/c
_cod_database_code 2102368

loop_
_atom_site_label
_atom_site_type_symbol
_atom_site_fract_x
_atom_site_fract_y
_atom_site_fract_z
S1 S 0.00000 0.58560 0.25000
O11 O 0.01235 0.67980 0.40660
O21 O -0.07470 0.49360 0.21335
O1 O -0.17705 0.22050 0.25290
O3 O 0.00000 0.17860 0.25000
N11 N -0.24415 0.09090 0.40365
N12 N -0.32055 0.19460 0.12130
N31 N 0.06335 -0.02910 0.22750
C1 C -0.24460 0.17030 0.25850
C3 C 0.00000 0.04590 0.25000
Li1 Li 0.06840 0.31105 0.16035
